data_4032574
loop_
_publ_author_name
'Tai, Onkei'
'Hopson, Russell'
'Williard, Paul G.'

_publ_section_title
;
 Ligand Binding Constants to Lithium Hexamethyldisilazide (LiHMDS)
 Determined by Diffusion-ordered NMR Spectroscopy (DOSY).
;
_journal_name_full 'The Journal of organic chemistry'
_journal_paper_doi 10.1021/acs.joc.7b00800
_journal_year 2017
_chemical_formula_moiety 'C22 H56 Li2 N2 O2 Si4'
_chemical_formula_sum 'C22 H56 Li2 N2 O2 Si4'
_chemical_formula_weight 506.92
_space_group_crystal_system monoclinic
_space_group_IT_number 14
_space_group_name_Hall '-P 2ybc'
_space_group_name_H-M_alt 'P 1 21/c 1'
_symmetry_Int_Tables_number 14
_symmetry_space_group_name_Hall '-P 2ybc'
_symmetry_space_group_name_H-M 'P 1 21/c 1'
_atom_sites_solution_primary direct
_audit_creation_date 2016-07-08
_audit_creation_method
;
Olex2 1.2
(compiled 2016.02.16 svn.r3265 for OlexSys, GUI svn.r5155)
;
_cell_angle_alpha 90
_cell_angle_beta 99.343(2)
_cell_angle_gamma 90
_cell_formula_units_Z 4
_cell_length_a 9.2754(5)
_cell_length_b 20.029(1)
_cell_length_c 17.8817(9)
_cell_measurement_reflns_used 7649
_cell_measurement_temperature 173.2
_cell_measurement_theta_max 24.41
_cell_measurement_theta_min 2.45
_cell_volume 3277.9(3)
_computing_molecular_graphics 'Olex2 (Dolomanov et al., 2009)'
_computing_publication_material 'Olex2 (Dolomanov et al., 2009)'
_computing_structure_refinement 'olex2.refine (Bourhis et al., 2015)'
_computing_structure_solution 'ShelXS (Sheldrick, 2008)'
_diffrn_ambient_temperature 173.2
_diffrn_measured_fraction_theta_full 0.9893
_diffrn_measured_fraction_theta_max 0.9893
_diffrn_measurement_device_type 'Bruker APEX-II CCD'
_diffrn_measurement_method '\f and \w scans'
_diffrn_radiation_type 'Mo K\a'
_diffrn_radiation_wavelength 0.71073
_diffrn_reflns_av_R_equivalents 0.0454
_diffrn_reflns_av_unetI/netI 0.0490
_diffrn_reflns_limit_h_max 10
_diffrn_reflns_limit_h_min -10
_diffrn_reflns_limit_k_max 23
_diffrn_reflns_limit_k_min -22
_diffrn_reflns_limit_l_max 20
_diffrn_reflns_limit_l_min -20
_diffrn_reflns_number 22793
_diffrn_reflns_theta_full 26.0000
_diffrn_reflns_theta_max 24.59
_diffrn_reflns_theta_min 2.23
_diffrn_standards_number 0
_exptl_absorpt_coefficient_mu 0.200
_exptl_absorpt_correction_T_max 0.7451
_exptl_absorpt_correction_T_min 0.7121
_exptl_absorpt_correction_type empirical
_exptl_absorpt_process_details
;
SADABS-2014/5 (Bruker,2014) was used for absorption correction.
wR2(int) was 0.1136 before and 0.0479 after correction.
The Ratio of minimum to maximum transmission is 0.9557.
The \l/2 correction factor is Not present.
;
_exptl_crystal_colour colourless
_exptl_crystal_density_diffrn 1.0271
_exptl_crystal_description brick
_exptl_crystal_F_000 1121.5899
_exptl_crystal_size_max 0.2
_exptl_crystal_size_mid 0.19
_exptl_crystal_size_min 0.18
_refine_diff_density_max 0.5143
_refine_diff_density_min -0.3680
_refine_diff_density_rms 0.0925
_refine_ls_d_res_high 0.8540
_refine_ls_d_res_low 9.1524
_refine_ls_goodness_of_fit_ref 1.0602
_refine_ls_hydrogen_treatment constr
_refine_ls_matrix_type full
_refine_ls_number_constraints 78
_refine_ls_number_parameters 300
_refine_ls_number_reflns 5445
_refine_ls_number_restraints 0
_refine_ls_restrained_S_all 1.0602
_refine_ls_R_factor_all 0.0794
_refine_ls_R_factor_gt 0.0473
_refine_ls_shift/su_max 0.0001
_refine_ls_shift/su_mean 0.0000
_refine_ls_structure_factor_coef Fsqd
_refine_ls_weighting_details 'w=1/[\s^2^(Fo^2^)+(0.0426P)^2^+1.8018P] where P=(Fo^2^+2Fc^2^)/3'
_refine_ls_weighting_scheme calc
_refine_ls_wR_factor_gt 0.0963
_refine_ls_wR_factor_ref 0.1091
_reflns_Friedel_coverage 0.0
_reflns_limit_h_max 10
_reflns_limit_h_min -10
_reflns_limit_k_max 23
_reflns_limit_k_min 0
_reflns_limit_l_max 20
_reflns_limit_l_min 0
_reflns_number_gt 3956
_reflns_number_total 5445
_reflns_threshold_expression I>=2u(I)
_cod_data_source_file jo7b00800_si_004.cif
_cod_data_source_block ot08jul16_0m_a
_cod_depositor_comments
;

2020-10-02
Z value and formula fixed to values more according to usual
chemical conventions.                 miguel
;
_cod_original_formula_sum 'C11 H28 Li N O Si2'
_cod_original_formula_weight 253.46
_cod_original_formula_moiety '0.5(C22 H56 Li2 N2 O2 Si4)'
_cod_original_formula_units_Z 8
_cod_database_code 4032574
_olex2_refinement_description
;
1. Fixed Uiso
 At 1.2 times of:
  All C(H,H) groups
 At 1.5 times of:
  All C(H,H,H) groups
2.a Secondary CH2 refined with riding coordinates:
 C13(H13a,H13b), C14(H14a,H14b), C15(H15a,H15b), C16(H16a,H16b), C17(H17a,
 H17b), C18(H18a,H18b), C19(H19a,H19b), C20(H20a,H20b), C21(H21a,H21b),
 C22(H22a,H22b)
2.b Idealised Me refined as rotating group:
 C1(H1a,H1b,H1c), C2(H2a,H2b,H2c), C3(H3a,H3b,H3c), C4(H4a,H4b,H4c), C5(H5a,
 H5b,H5c), C6(H6a,H6b,H6c), C7(H7a,H7b,H7c), C8(H8a,H8b,H8c), C9(H9a,H9b,H9c),
 C10(H10a,H10b,H10c), C11(H11a,H11b,H11c), C12(H12a,H12b,H12c)
;
_olex2_submission_special_instructions 'No special instructions were received'

loop_
_space_group_symop_id
_space_group_symop_operation_xyz
1 x,y,z
2 -x,y+1/2,-z+1/2
3 -x,-y,-z
4 x,-y-1/2,z-1/2

loop_
_atom_site_label
_atom_site_type_symbol
_atom_site_fract_x
_atom_site_fract_y
_atom_site_fract_z
_atom_site_U_iso_or_equiv
_atom_site_adp_type
_atom_site_occupancy
_atom_site_refinement_flags_posn
Si1 Si 0.65844(8) 0.53978(4) 0.38399(4) 0.0302(2) Uani 1.000000 .
Si2 Si 0.85491(8) 0.50604(4) 0.27155(4) 0.02902(19) Uani 1.000000 .
Si3 Si 0.47998(7) 0.72772(3) 0.22392(4) 0.02647(19) Uani 1.000000 .
Si4 Si 0.74266(8) 0.72468(4) 0.14795(4) 0.0315(2) Uani 1.000000 .
O1 O 0.91501(19) 0.70395(8) 0.37227(10) 0.0370(5) Uani 1.000000 .
O2 O 0.45621(18) 0.54247(8) 0.13956(9) 0.0332(4) Uani 1.000000 .
N1 N 0.7316(2) 0.55611(9) 0.30436(11) 0.0242(5) Uani 1.000000 .
N2 N 0.6396(2) 0.69162(10) 0.20914(11) 0.0252(5) Uani 1.000000 .
C1 C 0.7824(4) 0.49477(18) 0.46171(17) 0.0598(10) Uani 1.000000 .
H1a H 0.7937(18) 0.4482(3) 0.4468(5) 0.0897(15) Uiso 1.000000 GR
H1b H 0.8783(8) 0.5166(6) 0.4704(8) 0.0897(15) Uiso 1.000000 GR
H1c H 0.7399(12) 0.4961(9) 0.5084(3) 0.0897(15) Uiso 1.000000 GR
C2 C 0.6100(3) 0.61913(15) 0.43011(15) 0.0459(8) Uani 1.000000 .
H2a H 0.6992(4) 0.6399(5) 0.4571(8) 0.0688(12) Uiso 1.000000 GR
H2b H 0.5619(17) 0.6498(4) 0.39122(18) 0.0688(12) Uiso 1.000000 GR
H2c H 0.5438(15) 0.60902(18) 0.4661(7) 0.0688(12) Uiso 1.000000 GR
C3 C 0.4876(3) 0.48841(15) 0.36347(18) 0.0504(8) Uani 1.000000 .
H3a H 0.4146(8) 0.5122(4) 0.3274(8) 0.0756(12) Uiso 1.000000 GR
H3b H 0.5098(5) 0.4455(4) 0.3417(10) 0.0756(12) Uiso 1.000000 GR
H3c H 0.4490(12) 0.4807(8) 0.4106(2) 0.0756(12) Uiso 1.000000 GR
C4 C 0.8417(4) 0.41456(14) 0.29265(18) 0.0526(9) Uani 1.000000 .
H4a H 0.871(2) 0.40703(18) 0.3471(2) 0.0788(13) Uiso 1.000000 GR
H4b H 0.7408(6) 0.3995(3) 0.2771(10) 0.0788(13) Uiso 1.000000 GR
H4c H 0.9065(16) 0.38943(16) 0.2647(9) 0.0788(13) Uiso 1.000000 GR
C5 C 1.0489(3) 0.52995(15) 0.30757(17) 0.0450(8) Uani 1.000000 .
H5a H 1.0654(6) 0.5761(3) 0.2929(9) 0.0676(12) Uiso 1.000000 GR
H5b H 1.0679(6) 0.5261(9) 0.36293(19) 0.0676(12) Uiso 1.000000 GR
H5c H 1.1147(3) 0.5001(6) 0.2857(8) 0.0676(12) Uiso 1.000000 GR
C6 C 0.8301(3) 0.50967(15) 0.16466(15) 0.0460(8) Uani 1.000000 .
H6a H 0.9183(8) 0.4928(9) 0.14746(16) 0.0690(12) Uiso 1.000000 GR
H6b H 0.7462(12) 0.4821(7) 0.14320(15) 0.0690(12) Uiso 1.000000 GR
H6c H 0.813(2) 0.5560(2) 0.14788(16) 0.0690(12) Uiso 1.000000 GR
C7 C 0.3506(3) 0.66380(14) 0.25265(15) 0.0368(7) Uani 1.000000 .
H7a H 0.3154(14) 0.6348(5) 0.2094(3) 0.0552(10) Uiso 1.000000 GR
H7b H 0.4016(6) 0.6368(5) 0.2945(6) 0.0552(10) Uiso 1.000000 GR
H7c H 0.2675(9) 0.68650(14) 0.2690(9) 0.0552(10) Uiso 1.000000 GR
C8 C 0.5078(3) 0.79264(14) 0.30103(16) 0.0419(7) Uani 1.000000 .
H8a H 0.5604(17) 0.7728(3) 0.3477(3) 0.0628(11) Uiso 1.000000 GR
H8b H 0.5649(16) 0.8298(4) 0.2855(4) 0.0628(11) Uiso 1.000000 GR
H8c H 0.4126(3) 0.8091(6) 0.3101(7) 0.0628(11) Uiso 1.000000 GR
C9 C 0.3718(3) 0.76941(14) 0.13857(16) 0.0428(7) Uani 1.000000 .
H9a H 0.4256(9) 0.8084(5) 0.1246(6) 0.0642(11) Uiso 1.000000 GR
H9b H 0.3563(16) 0.7378(3) 0.0962(3) 0.0642(11) Uiso 1.000000 GR
H9c H 0.2770(8) 0.7838(8) 0.1505(3) 0.0642(11) Uiso 1.000000 GR
C10 C 0.9377(3) 0.69563(16) 0.17122(18) 0.0517(8) Uani 1.000000 .
H10a H 0.9788(7) 0.7096(8) 0.2228(4) 0.0776(13) Uiso 1.000000 GR
H10b H 0.9411(4) 0.64685(18) 0.1677(11) 0.0776(13) Uiso 1.000000 GR
H10c H 0.9949(5) 0.7154(8) 0.1353(7) 0.0776(13) Uiso 1.000000 GR
C11 C 0.6775(3) 0.70016(16) 0.04655(15) 0.0498(8) Uani 1.000000 .
H11a H 0.6777(19) 0.65139(16) 0.0421(2) 0.0747(12) Uiso 1.000000 GR
H11b H 0.5782(8) 0.7170(8) 0.0304(4) 0.0747(12) Uiso 1.000000 GR
H11c H 0.7428(12) 0.7193(8) 0.0143(2) 0.0747(12) Uiso 1.000000 GR
C12 C 0.7555(3) 0.81838(14) 0.14869(18) 0.0497(8) Uani 1.000000 .
H12a H 0.6592(5) 0.83744(14) 0.1296(10) 0.0746(12) Uiso 1.000000 GR
H12b H 0.7885(19) 0.83392(15) 0.2006(2) 0.0746(12) Uiso 1.000000 GR
H12c H 0.8253(15) 0.83262(14) 0.1162(8) 0.0746(12) Uiso 1.000000 GR
C13 C 1.0019(3) 0.67585(14) 0.43933(15) 0.0411(7) Uani 1.000000 .
H13a H 0.9660(3) 0.69304(14) 0.48486(15) 0.0494(9) Uiso 1.000000 R
H13b H 0.9903(3) 0.62671(14) 0.43850(15) 0.0494(9) Uiso 1.000000 R
C14 C 1.1591(3) 0.69279(15) 0.44419(18) 0.0490(8) Uani 1.000000 .
H14a H 1.2147(3) 0.67442(15) 0.49168(18) 0.0588(10) Uiso 1.000000 R
H14b H 1.1977(3) 0.67229(15) 0.40107(18) 0.0588(10) Uiso 1.000000 R
C15 C 1.1799(3) 0.76826(15) 0.44263(18) 0.0558(9) Uani 1.000000 .
H15a H 1.1547(3) 0.78828(15) 0.48946(18) 0.0669(11) Uiso 1.000000 R
H15b H 1.2833(3) 0.77882(15) 0.44027(18) 0.0669(11) Uiso 1.000000 R
C16 C 1.0816(3) 0.79737(15) 0.37342(17) 0.0516(9) Uani 1.000000 .
H16a H 1.0866(3) 0.84672(15) 0.37526(17) 0.0619(10) Uiso 1.000000 R
H16b H 1.1163(3) 0.78236(15) 0.32667(17) 0.0619(10) Uiso 1.000000 R
C17 C 0.9280(3) 0.77550(13) 0.37170(17) 0.0447(8) Uani 1.000000 .
H17a H 0.8667(3) 0.79338(13) 0.32555(17) 0.0537(9) Uiso 1.000000 R
H17b H 0.8909(3) 0.79410(13) 0.41625(17) 0.0537(9) Uiso 1.000000 R
C18 C 0.3840(3) 0.56998(14) 0.06909(15) 0.0408(7) Uani 1.000000 .
H18a H 0.4007(3) 0.61881(14) 0.06908(15) 0.0490(9) Uiso 1.000000 R
H18b H 0.4272(3) 0.55049(14) 0.02690(15) 0.0490(9) Uiso 1.000000 R
C19 C 0.2221(3) 0.55651(14) 0.05609(16) 0.0443(8) Uani 1.000000 .
H19a H 0.1766(3) 0.58007(14) 0.09496(16) 0.0532(9) Uiso 1.000000 R
H19b H 0.1778(3) 0.57374(14) 0.00570(16) 0.0532(9) Uiso 1.000000 R
C20 C 0.1931(3) 0.48221(14) 0.06014(16) 0.0436(8) Uani 1.000000 .
H20a H 0.0870(3) 0.47430(14) 0.05733(16) 0.0523(9) Uiso 1.000000 R
H20b H 0.2255(3) 0.45936(14) 0.01667(16) 0.0523(9) Uiso 1.000000 R
C21 C 0.2747(3) 0.45420(15) 0.13365(17) 0.0458(8) Uani 1.000000 .
H21a H 0.2327(3) 0.47261(15) 0.17678(17) 0.0550(9) Uiso 1.000000 R
H21b H 0.2633(3) 0.40506(15) 0.13393(17) 0.0550(9) Uiso 1.000000 R
C22 C 0.4348(3) 0.47156(13) 0.14293(16) 0.0380(7) Uani 1.000000 .
H22a H 0.4786(3) 0.44964(13) 0.10237(16) 0.0456(9) Uiso 1.000000 R
H22b H 0.4851(3) 0.45444(13) 0.19227(16) 0.0456(9) Uiso 1.000000 R
Li2 Li 0.7734(4) 0.6551(2) 0.3018(2) 0.0315(10) Uani 1.000000 .
Li1 Li 0.5970(5) 0.5921(2) 0.2124(2) 0.0313(10) Uani 1.000000 .

loop_
_atom_site_aniso_label
_atom_site_aniso_U_11
_atom_site_aniso_U_22
_atom_site_aniso_U_33
_atom_site_aniso_U_12
_atom_site_aniso_U_13
_atom_site_aniso_U_23
Si1 0.0275(4) 0.0355(4) 0.0279(4) 0.0023(3) 0.0048(3) 0.0073(3)
Si2 0.0252(4) 0.0294(4) 0.0319(4) 0.0025(3) 0.0029(3) 0.0002(3)
Si3 0.0236(4) 0.0262(4) 0.0273(4) 0.0039(3) -0.0026(3) -0.0030(3)
Si4 0.0280(4) 0.0325(4) 0.0335(4) -0.0018(3) 0.0039(3) 0.0065(3)
O1 0.0353(11) 0.0323(11) 0.0376(11) -0.0051(8) -0.0116(9) 0.0039(9)
O2 0.0320(10) 0.0262(10) 0.0373(11) 0.0002(8) -0.0071(8) -0.0009(8)
N1 0.0229(11) 0.0237(11) 0.0255(11) 0.0009(9) 0.0021(9) 0.0019(9)
N2 0.0237(11) 0.0244(11) 0.0258(11) 0.0017(9) -0.0011(9) 0.0024(9)
C1 0.058(2) 0.081(3) 0.0416(19) 0.0200(19) 0.0106(16) 0.0275(18)
C2 0.0495(19) 0.056(2) 0.0323(16) 0.0026(16) 0.0078(14) -0.0038(14)
C3 0.0448(19) 0.054(2) 0.056(2) -0.0119(16) 0.0200(16) 0.0047(16)
C4 0.062(2) 0.0330(17) 0.063(2) 0.0088(15) 0.0106(17) -0.0023(15)
C5 0.0276(16) 0.061(2) 0.0465(18) 0.0048(14) 0.0044(14) -0.0061(16)
C6 0.0416(18) 0.059(2) 0.0382(17) 0.0058(15) 0.0080(14) -0.0097(15)
C7 0.0257(15) 0.0427(17) 0.0425(17) 0.0022(13) 0.0067(13) -0.0079(14)
C8 0.0423(17) 0.0386(17) 0.0415(17) 0.0060(14) -0.0030(14) -0.0095(14)
C9 0.0387(17) 0.0418(17) 0.0430(17) 0.0114(14) -0.0082(14) -0.0027(14)
C10 0.0341(17) 0.062(2) 0.061(2) -0.0027(15) 0.0133(15) 0.0106(17)
C11 0.053(2) 0.063(2) 0.0366(17) -0.0076(16) 0.0144(15) 0.0029(15)
C12 0.051(2) 0.0417(18) 0.056(2) -0.0099(15) 0.0069(16) 0.0136(15)
C13 0.0449(18) 0.0374(17) 0.0368(17) -0.0044(14) -0.0063(14) 0.0080(13)
C14 0.0443(18) 0.054(2) 0.0432(18) 0.0019(15) -0.0098(15) 0.0029(16)
C15 0.052(2) 0.057(2) 0.051(2) -0.0230(17) -0.0120(16) 0.0041(17)
C16 0.063(2) 0.0411(18) 0.0459(19) -0.0165(16) -0.0056(16) 0.0086(15)
C17 0.0520(19) 0.0330(16) 0.0452(18) 0.0044(15) -0.0041(15) 0.0055(14)
C18 0.0504(19) 0.0334(16) 0.0358(17) -0.0039(14) -0.0015(14) 0.0037(13)
C19 0.0454(18) 0.0401(18) 0.0403(17) 0.0072(14) -0.0146(14) -0.0025(14)
C20 0.0329(16) 0.0477(19) 0.0456(18) -0.0048(14) -0.0076(14) -0.0039(15)
C21 0.0398(17) 0.0419(18) 0.0520(19) -0.0110(14) -0.0037(15) 0.0079(15)
C22 0.0375(17) 0.0259(15) 0.0463(18) 0.0007(12) -0.0062(14) 0.0003(13)
Li2 0.029(2) 0.031(2) 0.031(2) 0.0001(19) -0.0054(19) 0.002(2)
Li1 0.029(2) 0.030(2) 0.033(2) -0.0039(19) -0.0005(19) -0.001(2)

loop_
_atom_type_symbol
_atom_type_scat_dispersion_real
_atom_type_scat_dispersion_imag
_atom_type_scat_Cromer_Mann_a1
_atom_type_scat_Cromer_Mann_a2
_atom_type_scat_Cromer_Mann_a3
_atom_type_scat_Cromer_Mann_a4
_atom_type_scat_Cromer_Mann_b1
_atom_type_scat_Cromer_Mann_b2
_atom_type_scat_Cromer_Mann_b3
_atom_type_scat_Cromer_Mann_b4
_atom_type_scat_Cromer_Mann_c
_atom_type_scat_source
_atom_type_scat_dispersion_source
C 0.00347 0.00161 2.31000 1.02000 1.58860 0.86500 20.84390 10.20750 0.56870 51.65120 0.215599998832 'International Tables Volume C Table 6.1.1.4 (pp. 500-502)' 'Henke, Gullikson and Davis, At. Data and Nucl. Data Tables, 1993, 54, 2'
H 0.00000 0.00000 0.49300 0.32291 0.14019 0.04081 10.51090 26.12570 3.14236 57.79970 0.0030380000826 'International Tables Volume C Table 6.1.1.4 (pp. 500-502)' 'Henke, Gullikson and Davis, At. Data and Nucl. Data Tables, 1993, 54, 2'
O 0.01158 0.00611 3.04850 2.28680 1.54630 0.86700 13.27710 5.70110 0.32390 32.90890 0.250800013542 'International Tables Volume C Table 6.1.1.4 (pp. 500-502)' 'Henke, Gullikson and Davis, At. Data and Nucl. Data Tables, 1993, 54, 2'
Li -0.00003 0.00005 1.12820 0.75080 0.61750 0.46530 3.95460 1.05240 85.39050 168.26100 0.0377000011504 'International Tables Volume C Table 6.1.1.4 (pp. 500-502)' 'Henke, Gullikson and Davis, At. Data and Nucl. Data Tables, 1993, 54, 2'
Si 0.08192 0.07060 6.29150 3.03530 1.98910 1.54100 2.43860 32.33370 0.67850 81.69370 1.14069998264 'International Tables Volume C Table 6.1.1.4 (pp. 500-502)' 'Henke, Gullikson and Davis, At. Data and Nucl. Data Tables, 1993, 54, 2'
N 0.00653 0.00323 12.21260 3.13220 2.01250 1.16630 0.00570 9.89330 28.99750 0.58260 -11.5290002823 'International Tables Volume C Table 6.1.1.4 (pp. 500-502)' 'Henke, Gullikson and Davis, At. Data and Nucl. Data Tables, 1993, 54, 2'

loop_
_geom_angle_atom_site_label_1
_geom_angle_atom_site_label_2
_geom_angle_atom_site_label_3
_geom_angle
C1 Si1 N1 115.45(12)
C2 Si1 N1 111.12(12)
C2 Si1 C1 104.00(14)
C3 Si1 N1 112.33(12)
C3 Si1 C1 106.09(15)
C3 Si1 C2 107.19(14)
C4 Si2 N1 115.95(12)
C5 Si2 N1 113.21(12)
C5 Si2 C4 105.71(14)
C6 Si2 N1 110.41(11)
C6 Si2 C4 103.86(14)
C6 Si2 C5 106.91(13)
C7 Si3 N2 111.19(11)
C8 Si3 N2 112.76(11)
C8 Si3 C7 106.72(13)
C9 Si3 N2 115.13(12)
C9 Si3 C7 104.10(13)
C9 Si3 C8 106.22(13)
C10 Si4 N2 111.00(12)
C11 Si4 N2 113.12(12)
C11 Si4 C10 106.22(14)
C12 Si4 N2 115.19(12)
C12 Si4 C10 104.46(14)
C12 Si4 C11 106.11(14)
C17 O1 C13 110.96(19)
Li2 O1 C13 124.86(19)
Li2 O1 C17 123.31(19)
C22 O2 C18 111.59(19)
Li1 O2 C18 123.63(19)
Li1 O2 C22 123.74(19)
Si2 N1 Si1 123.89(12)
Li2 N1 Si1 108.07(16)
Li2 N1 Si2 115.45(16)
Li1 N1 Si1 117.96(16)
Li1 N1 Si2 106.91(15)
Li1 N1 Li2 74.24(17)
Si4 N2 Si3 121.84(12)
Li2 N2 Si3 117.08(16)
Li2 N2 Si4 109.36(15)
Li1 N2 Si3 103.50(15)
Li1 N2 Si4 122.15(16)
Li1 N2 Li2 73.73(18)
H1a C1 Si1 109.5
H1b C1 Si1 109.5
H1b C1 H1a 109.5
H1c C1 Si1 109.5
H1c C1 H1a 109.5
H1c C1 H1b 109.5
H2a C2 Si1 109.5
H2b C2 Si1 109.5
H2b C2 H2a 109.5
H2c C2 Si1 109.5
H2c C2 H2a 109.5
H2c C2 H2b 109.5
H3a C3 Si1 109.5
H3b C3 Si1 109.5
H3b C3 H3a 109.5
H3c C3 Si1 109.5
H3c C3 H3a 109.5
H3c C3 H3b 109.5
H4a C4 Si2 109.5
H4b C4 Si2 109.5
H4b C4 H4a 109.5
H4c C4 Si2 109.5
H4c C4 H4a 109.5
H4c C4 H4b 109.5
H5a C5 Si2 109.5
H5b C5 Si2 109.5
H5b C5 H5a 109.5
H5c C5 Si2 109.5
H5c C5 H5a 109.5
H5c C5 H5b 109.5
H6a C6 Si2 109.5
H6b C6 Si2 109.5
H6b C6 H6a 109.5
H6c C6 Si2 109.5
H6c C6 H6a 109.5
H6c C6 H6b 109.5
H7a C7 Si3 109.5
H7b C7 Si3 109.5
H7b C7 H7a 109.5
H7c C7 Si3 109.5
H7c C7 H7a 109.5
H7c C7 H7b 109.5
H8a C8 Si3 109.5
H8b C8 Si3 109.5
H8b C8 H8a 109.5
H8c C8 Si3 109.5
H8c C8 H8a 109.5
H8c C8 H8b 109.5
H9a C9 Si3 109.5
H9b C9 Si3 109.5
H9b C9 H9a 109.5
H9c C9 Si3 109.5
H9c C9 H9a 109.5
H9c C9 H9b 109.5
H10a C10 Si4 109.5
H10b C10 Si4 109.5
H10b C10 H10a 109.5
H10c C10 Si4 109.5
H10c C10 H10a 109.5
H10c C10 H10b 109.5
H11a C11 Si4 109.5
H11b C11 Si4 109.5
H11b C11 H11a 109.5
H11c C11 Si4 109.5
H11c C11 H11a 109.5
H11c C11 H11b 109.5
H12a C12 Si4 109.5
H12b C12 Si4 109.5
H12b C12 H12a 109.5
H12c C12 Si4 109.5
H12c C12 H12a 109.5
H12c C12 H12b 109.5
H13a C13 O1 109.29(14)
H13b C13 O1 109.29(13)
H13b C13 H13a 107.9
C14 C13 O1 111.7(2)
C14 C13 H13a 109.29(17)
C14 C13 H13b 109.29(16)
H14a C14 C13 109.54(16)
H14b C14 C13 109.54(17)
H14b C14 H14a 108.1
C15 C14 C13 110.5(3)
C15 C14 H14a 109.54(16)
C15 C14 H14b 109.54(18)
H15a C15 C14 109.79(18)
H15b C15 C14 109.79(17)
H15b C15 H15a 108.2
C16 C15 C14 109.4(2)
C16 C15 H15a 109.79(18)
C16 C15 H15b 109.79(17)
H16a C16 C15 109.58(16)
H16b C16 C15 109.58(19)
H16b C16 H16a 108.1
C17 C16 C15 110.4(2)
C17 C16 H16a 109.58(16)
C17 C16 H16b 109.58(17)
C16 C17 O1 112.0(2)
H17a C17 O1 109.21(13)
H17a C17 C16 109.21(16)
H17b C17 O1 109.21(14)
H17b C17 C16 109.21(17)
H17b C17 H17a 107.9
H18a C18 O2 109.17(13)
H18b C18 O2 109.17(14)
H18b C18 H18a 107.9
C19 C18 O2 112.2(2)
C19 C18 H18a 109.17(15)
C19 C18 H18b 109.17(16)
H19a C19 C18 109.57(16)
H19b C19 C18 109.57(15)
H19b C19 H19a 108.1
C20 C19 C18 110.4(2)
C20 C19 H19a 109.57(17)
C20 C19 H19b 109.57(15)
H20a C20 C19 109.72(15)
H20b C20 C19 109.72(17)
H20b C20 H20a 108.2
C21 C20 C19 109.7(2)
C21 C20 H20a 109.72(16)
C21 C20 H20b 109.72(17)
H21a C21 C20 109.49(17)
H21b C21 C20 109.49(15)
H21b C21 H21a 108.1
C22 C21 C20 110.8(2)
C22 C21 H21a 109.49(16)
C22 C21 H21b 109.49(15)
C21 C22 O2 111.3(2)
H22a C22 O2 109.36(14)
H22a C22 C21 109.36(16)
H22b C22 O2 109.36(13)
H22b C22 C21 109.36(15)
H22b C22 H22a 108.0
N1 Li2 O1 126.5(2)
N2 Li2 O1 127.4(2)
N2 Li2 N1 106.1(2)
Li1 Li2 O1 179.2(3)
Li1 Li2 N1 53.01(15)
Li1 Li2 N2 53.06(14)
N1 Li1 O2 127.9(2)
N2 Li1 O2 126.1(2)
N2 Li1 N1 106.0(2)
Li2 Li1 O2 179.2(2)
Li2 Li1 N1 52.75(14)
Li2 Li1 N2 53.22(15)

loop_
_geom_bond_atom_site_label_1
_geom_bond_atom_site_label_2
_geom_bond_distance
Si1 N1 1.706(2)
Si1 C1 1.884(3)
Si1 C2 1.878(3)
Si1 C3 1.875(3)
Si2 N1 1.696(2)
Si2 C4 1.879(3)
Si2 C5 1.872(3)
Si2 C6 1.889(3)
Si3 N2 1.706(2)
Si3 C7 1.882(3)
Si3 C8 1.882(3)
Si3 C9 1.881(3)
Si4 N2 1.700(2)
Si4 C10 1.882(3)
Si4 C11 1.881(3)
Si4 C12 1.881(3)
O1 C13 1.446(3)
O1 C17 1.438(3)
O1 Li2 1.932(4)
O2 C18 1.437(3)
O2 C22 1.437(3)
O2 Li1 1.960(4)
N1 Li2 2.021(5)
N1 Li1 2.028(5)
N2 Li2 2.039(4)
N2 Li1 2.035(5)
C1 H1a 0.9800
C1 H1b 0.9800
C1 H1c 0.9800
C2 H2a 0.9800
C2 H2b 0.9800
C2 H2c 0.9800
C3 H3a 0.9800
C3 H3b 0.9800
C3 H3c 0.9800
C4 H4a 0.9800
C4 H4b 0.9800
C4 H4c 0.9800
C5 H5a 0.9800
C5 H5b 0.9800
C5 H5c 0.9800
C6 H6a 0.9800
C6 H6b 0.9800
C6 H6c 0.9800
C7 H7a 0.9800
C7 H7b 0.9800
C7 H7c 0.9800
C8 H8a 0.9800
C8 H8b 0.9800
C8 H8c 0.9800
C9 H9a 0.9800
C9 H9b 0.9800
C9 H9c 0.9800
C10 H10a 0.9800
C10 H10b 0.9800
C10 H10c 0.9800
C11 H11a 0.9800
C11 H11b 0.9800
C11 H11c 0.9800
C12 H12a 0.9800
C12 H12b 0.9800
C12 H12c 0.9800
C13 H13a 0.9900
C13 H13b 0.9900
C13 C14 1.487(4)
C14 H14a 0.9900
C14 H14b 0.9900
C14 C15 1.524(4)
C15 H15a 0.9900
C15 H15b 0.9900
C15 C16 1.529(4)
C16 H16a 0.9900
C16 H16b 0.9900
C16 C17 1.486(4)
C17 H17a 0.9900
C17 H17b 0.9900
C18 H18a 0.9900
C18 H18b 0.9900
C18 C19 1.506(4)
C19 H19a 0.9900
C19 H19b 0.9900
C19 C20 1.516(4)
C20 H20a 0.9900
C20 H20b 0.9900
C20 C21 1.514(4)
C21 H21a 0.9900
C21 H21b 0.9900
C21 C22 1.507(4)
C22 H22a 0.9900
C22 H22b 0.9900
Li2 Li1 2.444(6)
